data_7106051
loop_
_publ_author_name
'Lian-Xu Shi'
'Chuan-De Wu'

_publ_section_title
;
 A nanoporous metal-organic framework with accessible Cu2+ sites for
 catalytic Henry reaction
;
_journal_name_full Chem.Commun.
_journal_page_first 2928
_journal_paper_doi 10.1039/c0cc05074a
_journal_volume 47
_journal_year 2011
_chemical_formula_sum 'C43 H61 Cu3 N5 O27'
_chemical_formula_weight 1270.59
_chemical_name_systematic
;
?
;
_space_group_IT_number 2
_symmetry_cell_setting triclinic
_symmetry_space_group_name_Hall '-P 1'
_symmetry_space_group_name_H-M 'P -1'
_atom_sites_solution_hydrogens geom
_atom_sites_solution_primary direct
_atom_sites_solution_secondary difmap
_audit_creation_method SHELXL-97
_cell_angle_alpha 98.333(5)
_cell_angle_beta 93.782(5)
_cell_angle_gamma 107.759(5)
_cell_formula_units_Z 2
_cell_length_a 10.0358(6)
_cell_length_b 15.9728(9)
_cell_length_c 21.5590(12)
_cell_measurement_reflns_used 23907
_cell_measurement_temperature 293(2)
_cell_measurement_theta_max 67.22
_cell_measurement_theta_min 2.95
_cell_volume 3234.1(3)
_computing_structure_refinement 'SHELXL-97 (Sheldrick, 1997)'
_computing_structure_solution 'SHELXS-97 (Sheldrick, 1990)'
_diffrn_ambient_temperature 293(2)
_diffrn_measured_fraction_theta_full 0.977
_diffrn_measured_fraction_theta_max 0.977
_diffrn_radiation_monochromator graphite
_diffrn_radiation_source 'fine-focus sealed tube'
_diffrn_radiation_type CuK\a
_diffrn_radiation_wavelength 1.54178
_diffrn_reflns_av_R_equivalents 0.0612
_diffrn_reflns_av_sigmaI/netI 0.0733
_diffrn_reflns_limit_h_max 11
_diffrn_reflns_limit_h_min -11
_diffrn_reflns_limit_k_max 18
_diffrn_reflns_limit_k_min -18
_diffrn_reflns_limit_l_max 25
_diffrn_reflns_limit_l_min -18
_diffrn_reflns_number 23907
_diffrn_reflns_theta_full 67.22
_diffrn_reflns_theta_max 67.22
_diffrn_reflns_theta_min 2.95
_exptl_absorpt_coefficient_mu 1.817
_exptl_absorpt_correction_T_max 0.855
_exptl_absorpt_correction_T_min 0.649
_exptl_absorpt_correction_type empirical
_exptl_crystal_colour green
_exptl_crystal_density_diffrn 1.305
_exptl_crystal_density_method 'not measured'
_exptl_crystal_description Bloc
_exptl_crystal_F_000 1314
_exptl_crystal_size_max 0.32
_exptl_crystal_size_mid 0.23
_exptl_crystal_size_min 0.09
_refine_diff_density_max 0.733
_refine_diff_density_min -0.560
_refine_diff_density_rms 0.062
_refine_ls_extinction_method none
_refine_ls_goodness_of_fit_ref 0.959
_refine_ls_hydrogen_treatment constr
_refine_ls_matrix_type full
_refine_ls_number_parameters 523
_refine_ls_number_reflns 11309
_refine_ls_number_restraints 3
_refine_ls_restrained_S_all 0.959
_refine_ls_R_factor_all 0.0949
_refine_ls_R_factor_gt 0.0573
_refine_ls_shift/su_max 0.000
_refine_ls_shift/su_mean 0.000
_refine_ls_structure_factor_coef Fsqd
_refine_ls_weighting_details 'calc w=1/[\s^2^(Fo^2^)+(0.0389P)^2^+2.3530P] where P=(Fo^2^+2Fc^2^)/3'
_refine_ls_weighting_scheme calc
_refine_ls_wR_factor_gt 0.1272
_refine_ls_wR_factor_ref 0.1343
_reflns_number_gt 5859
_reflns_number_total 11309
_reflns_threshold_expression >2sigma(I)
_cod_data_source_file C0CC05074A.TXT
_cod_data_source_block New1
_cod_original_sg_symbol_H-M P-1
_cod_database_code 7106051

loop_
_symmetry_equiv_pos_as_xyz
'x, y, z'
'-x, -y, -z'

loop_
_atom_site_label
_atom_site_type_symbol
_atom_site_fract_x
_atom_site_fract_y
_atom_site_fract_z
_atom_site_U_iso_or_equiv
_atom_site_adp_type
_atom_site_occupancy
_atom_site_symmetry_multiplicity
_atom_site_calc_flag
_atom_site_refinement_flags
_atom_site_disorder_assembly
_atom_site_disorder_group
Cu1 Cu 0.62647(6) 0.70005(4) 0.45814(3) 0.0620(2) Uani 1 1 d . . .
Cu2 Cu -0.04994(5) 0.59228(4) 0.36693(3) 0.0589(2) Uani 1 1 d . . .
Cu3 Cu 0.06656(8) 0.41343(6) 0.20136(4) 0.0931(3) Uani 1 1 d . . .
O1 O 0.3838(3) 0.6285(2) 0.29195(16) 0.0801(10) Uani 1 1 d . . .
O2 O 0.5654(3) 0.6960(2) 0.36685(15) 0.0671(9) Uani 1 1 d . . .
O3 O 0.0546(3) 0.5071(2) 0.31373(14) 0.0725(9) Uani 1 1 d . . .
O4 O 0.1884(3) 0.4278(3) 0.28094(17) 0.0832(10) Uani 1 1 d . . .
O5 O 0.2452(3) 0.3936(2) 0.55853(14) 0.0645(8) Uani 1 1 d . . .
O6 O 0.1483(3) 0.49787(18) 0.58304(14) 0.0535(7) Uani 1 1 d . . .
O7 O 0.4868(3) 0.5974(2) 0.60918(15) 0.0776(10) Uani 1 1 d . . .
O8 O 0.6115(3) 0.68848(19) 0.54975(15) 0.0684(9) Uani 1 1 d . . .
O9 O 0.0833(3) 0.7079(2) 0.34860(16) 0.0755(10) Uani 1 1 d . . .
O10 O 0.1076(3) 0.66022(19) 0.43670(14) 0.0641(8) Uani 1 1 d . . .
O11 O 0.0475(10) 0.5755(10) 0.1210(6) 0.377(9) Uani 1 1 d D . .
O12 O -0.0629(4) 0.4153(3) 0.13185(19) 0.1162(15) Uani 1 1 d D . .
O13 O 0.1818(7) 0.3211(5) 0.1472(3) 0.200(3) Uani 1 1 d . . .
O14 O -0.0808(6) 0.3097(4) 0.2223(2) 0.181(3) Uani 1 1 d . . .
O15 O 0.2018(4) 0.5265(3) 0.18943(18) 0.1190(15) Uani 1 1 d . . .
N1 N 0.4474(3) 0.6098(2) 0.44987(17) 0.0515(9) Uani 1 1 d . . .
N2 N 1.1937(3) 1.2047(2) 0.5315(2) 0.0633(10) Uani 1 1 d . . .
N3 N -0.8091(3) 0.4312(3) -0.29442(17) 0.0644(11) Uani 1 1 d . . .
C1 C 0.4449(4) 0.6383(3) 0.3452(2) 0.0620(13) Uani 1 1 d . . .
C2 C 0.3755(4) 0.5831(3) 0.3923(2) 0.0545(11) Uani 1 1 d . . .
C3 C 0.2482(4) 0.5126(3) 0.3847(2) 0.0519(11) Uani 1 1 d . . .
C4 C 0.1563(4) 0.4796(3) 0.3213(2) 0.0589(12) Uani 1 1 d . . .
C5 C 0.2038(4) 0.4752(3) 0.4364(2) 0.0564(12) Uani 1 1 d . . .
H5A H 0.1204 0.4277 0.4315 0.068 Uiso 1 1 calc R . .
C6 C 0.2799(4) 0.5065(3) 0.49554(19) 0.0488(10) Uani 1 1 d . . .
C7 C 0.2236(4) 0.4634(3) 0.5506(2) 0.0486(11) Uani 1 1 d . . .
C8 C 0.4069(4) 0.5762(3) 0.5009(2) 0.0476(10) Uani 1 1 d . . .
C9 C 0.5080(4) 0.6228(3) 0.5592(2) 0.0565(11) Uani 1 1 d . . .
C10 C 1.1143(5) 1.1809(3) 0.4773(3) 0.0922(18) Uani 1 1 d . . .
H10A H 1.1502 1.2057 0.4430 0.111 Uiso 1 1 calc R . .
C11 C 0.9793(5) 1.1205(4) 0.4685(3) 0.0938(19) Uani 1 1 d . . .
H11A H 0.9269 1.1060 0.4290 0.113 Uiso 1 1 calc R . .
C12 C 0.9225(4) 1.0819(3) 0.5173(3) 0.0721(14) Uani 1 1 d . . .
C13 C 1.0053(5) 1.1075(3) 0.5739(3) 0.0862(17) Uani 1 1 d . . .
H13A H 0.9721 1.0839 0.6090 0.103 Uiso 1 1 calc R . .
C14 C 1.1384(5) 1.1687(3) 0.5789(3) 0.0808(15) Uani 1 1 d . . .
H14A H 1.1923 1.1854 0.6181 0.097 Uiso 1 1 calc R . .
C15 C 0.7801(5) 1.0151(3) 0.5108(3) 0.0809(16) Uani 1 1 d . . .
H15A H 0.7504 0.9914 0.5463 0.097 Uiso 1 1 calc R . .
C16 C 0.6960(5) 0.9882(3) 0.4603(3) 0.0885(18) Uani 1 1 d . . .
H16A H 0.7277 1.0146 0.4261 0.106 Uiso 1 1 calc R . .
C17 C 0.5539(5) 0.9205(3) 0.4481(3) 0.0779(16) Uani 1 1 d . . .
C18 C 0.4788(5) 0.9057(3) 0.3910(3) 0.0908(18) Uani 1 1 d . . .
H18A H 0.5164 0.9397 0.3610 0.109 Uiso 1 1 calc R . .
C19 C 0.3466(5) 0.8410(3) 0.3757(3) 0.0823(16) Uani 1 1 d . . .
H19A H 0.2959 0.8330 0.3364 0.099 Uiso 1 1 calc R . .
C20 C 0.2921(4) 0.7891(3) 0.4194(2) 0.0650(13) Uani 1 1 d . . .
C21 C 0.3672(4) 0.8016(3) 0.4774(2) 0.0659(13) Uani 1 1 d . . .
H21A H 0.3302 0.7667 0.5070 0.079 Uiso 1 1 calc R . .
C22 C 0.5003(4) 0.8674(3) 0.4919(3) 0.0736(14) Uani 1 1 d . . .
H22A H 0.5523 0.8753 0.5309 0.088 Uiso 1 1 calc R . .
C23 C 0.1535(4) 0.7160(3) 0.4015(3) 0.0636(13) Uani 1 1 d . . .
C24 C -0.8450(6) 0.3947(5) -0.2449(3) 0.125(3) Uani 1 1 d . . .
H24A H -0.9385 0.3605 -0.2451 0.150 Uiso 1 1 calc R . .
C25 C -0.7512(6) 0.4042(6) -0.1920(3) 0.141(3) Uani 1 1 d . . .
H25A H -0.7812 0.3753 -0.1586 0.169 Uiso 1 1 calc R . .
C26 C -0.6143(5) 0.4566(5) -0.1897(3) 0.100(2) Uani 1 1 d . . .
C27 C -0.5785(5) 0.4948(5) -0.2398(3) 0.108(2) Uani 1 1 d . . .
H27A H -0.4864 0.5311 -0.2399 0.129 Uiso 1 1 calc R . .
C28 C -0.6761(5) 0.4813(4) -0.2912(2) 0.0882(18) Uani 1 1 d . . .
H28A H -0.6470 0.5087 -0.3254 0.106 Uiso 1 1 calc R . .
C29 C -0.5071(6) 0.4680(6) -0.1348(3) 0.134(3) Uani 1 1 d . . .
H29A H -0.4223 0.5136 -0.1329 0.161 Uiso 1 1 calc R . .
C30 C -0.5186(8) 0.4228(7) -0.0911(4) 0.165(4) Uani 1 1 d . . .
H30A H -0.6047 0.3797 -0.0902 0.198 Uiso 1 1 calc R . .
C31 C -0.4021(10) 0.4346(9) -0.0406(4) 0.179(4) Uani 1 1 d . . .
C32 C -0.4302(18) 0.3749(10) 0.0019(5) 0.306(10) Uani 1 1 d . . .
H32A H -0.5164 0.3310 0.0012 0.367 Uiso 1 1 calc R . .
C33 C -0.2949(9) 0.3914(7) 0.0525(5) 0.182(5) Uani 1 1 d . . .
H33A H -0.2961 0.3513 0.0798 0.218 Uiso 1 1 calc R . .
C34 C -0.1765(11) 0.4656(8) 0.0551(4) 0.176(5) Uani 1 1 d D . .
C35 C -0.1666(11) 0.5291(15) 0.0174(5) 0.341(13) Uani 1 1 d . . .
H35A H -0.0938 0.5831 0.0236 0.409 Uiso 1 1 calc R . .
C36 C -0.2801(11) 0.5033(11) -0.0322(4) 0.234(7) Uani 1 1 d . . .
H36A H -0.2686 0.5390 -0.0632 0.281 Uiso 1 1 calc R . .
C37 C -0.0454(14) 0.4953(7) 0.1081(6) 0.420(17) Uani 1 1 d D . .

loop_
_atom_site_aniso_label
_atom_site_aniso_U_11
_atom_site_aniso_U_22
_atom_site_aniso_U_33
_atom_site_aniso_U_23
_atom_site_aniso_U_13
_atom_site_aniso_U_12
Cu1 0.0321(3) 0.0572(4) 0.0845(5) 0.0231(3) -0.0046(3) -0.0059(3)
Cu2 0.0316(3) 0.0682(4) 0.0665(4) 0.0244(3) -0.0088(3) -0.0018(3)
Cu3 0.0735(5) 0.1298(7) 0.0713(5) 0.0171(5) -0.0211(4) 0.0319(5)
O1 0.0486(17) 0.107(3) 0.077(2) 0.044(2) -0.0084(16) 0.0033(17)
O2 0.0338(15) 0.073(2) 0.086(2) 0.0345(17) -0.0034(14) -0.0027(14)
O3 0.0388(16) 0.110(3) 0.066(2) 0.0089(18) -0.0103(14) 0.0251(17)
O4 0.070(2) 0.109(3) 0.069(2) -0.002(2) -0.0233(18) 0.041(2)
O5 0.0523(17) 0.060(2) 0.081(2) 0.0257(17) 0.0036(15) 0.0125(15)
O6 0.0325(14) 0.0555(18) 0.0658(19) 0.0126(15) -0.0029(13) 0.0052(13)
O7 0.0482(17) 0.096(2) 0.065(2) 0.0240(19) -0.0113(15) -0.0121(16)
O8 0.0369(15) 0.0646(19) 0.081(2) 0.0118(16) -0.0077(14) -0.0141(14)
O9 0.0447(16) 0.080(2) 0.087(2) 0.0338(19) -0.0138(17) -0.0067(15)
O10 0.0341(14) 0.0631(19) 0.083(2) 0.0253(17) -0.0085(14) -0.0049(13)
O11 0.202(9) 0.81(3) 0.167(9) 0.117(13) -0.016(7) 0.220(13)
O12 0.103(3) 0.160(4) 0.078(3) 0.031(3) -0.042(2) 0.038(3)
O13 0.189(6) 0.290(8) 0.134(5) -0.016(5) 0.006(4) 0.121(6)
O14 0.200(5) 0.147(4) 0.119(4) 0.023(3) -0.074(4) -0.037(4)
O15 0.081(2) 0.176(4) 0.080(3) 0.038(3) -0.001(2) 0.007(3)
N1 0.0297(16) 0.055(2) 0.068(2) 0.0202(19) 0.0000(16) 0.0072(15)
N2 0.0372(19) 0.055(2) 0.094(3) 0.028(2) 0.002(2) 0.0042(17)
N3 0.0412(19) 0.092(3) 0.054(2) 0.028(2) -0.0074(17) 0.0091(19)
C1 0.039(2) 0.065(3) 0.085(4) 0.033(3) 0.004(2) 0.012(2)
C2 0.0303(19) 0.061(3) 0.069(3) 0.025(2) -0.002(2) 0.0048(18)
C3 0.0312(19) 0.059(3) 0.058(3) 0.014(2) -0.0103(18) 0.0044(18)
C4 0.042(3) 0.067(3) 0.056(3) 0.019(3) -0.002(2) -0.001(2)
C5 0.0287(19) 0.059(3) 0.073(3) 0.020(2) -0.004(2) 0.0009(18)
C6 0.0288(19) 0.054(2) 0.058(3) 0.017(2) -0.0017(18) 0.0032(17)
C7 0.0248(19) 0.047(3) 0.060(3) 0.009(2) -0.0112(19) -0.0041(18)
C8 0.0286(19) 0.049(2) 0.061(3) 0.017(2) -0.0055(18) 0.0053(17)
C9 0.035(2) 0.058(3) 0.066(3) 0.009(2) -0.008(2) 0.003(2)
C10 0.062(3) 0.082(4) 0.110(5) 0.038(3) -0.013(3) -0.016(3)
C11 0.051(3) 0.087(4) 0.118(5) 0.038(4) -0.021(3) -0.018(3)
C12 0.038(2) 0.049(3) 0.121(4) 0.017(3) 0.006(3) 0.001(2)
C13 0.051(3) 0.078(4) 0.110(5) 0.020(3) 0.017(3) -0.012(3)
C14 0.047(3) 0.074(3) 0.105(4) 0.017(3) 0.004(3) -0.004(2)
C15 0.050(3) 0.056(3) 0.129(5) 0.018(3) 0.005(3) 0.007(2)
C16 0.052(3) 0.064(3) 0.138(5) 0.030(3) 0.000(3) -0.002(2)
C17 0.040(2) 0.055(3) 0.132(5) 0.026(3) 0.004(3) 0.001(2)
C18 0.046(3) 0.078(4) 0.135(5) 0.045(4) 0.005(3) -0.010(3)
C19 0.052(3) 0.081(4) 0.101(4) 0.035(3) -0.001(3) -0.004(3)
C20 0.036(2) 0.055(3) 0.096(4) 0.019(3) -0.004(2) 0.002(2)
C21 0.040(2) 0.054(3) 0.098(4) 0.017(3) 0.005(2) 0.006(2)
C22 0.040(2) 0.060(3) 0.109(4) 0.008(3) -0.011(2) 0.007(2)
C23 0.035(2) 0.055(3) 0.097(4) 0.021(3) 0.008(2) 0.006(2)
C24 0.060(3) 0.194(7) 0.099(5) 0.077(5) -0.024(3) -0.009(4)
C25 0.086(4) 0.220(8) 0.093(5) 0.085(5) -0.025(4) -0.003(5)
C26 0.046(3) 0.169(6) 0.083(4) 0.027(4) -0.013(3) 0.034(3)
C27 0.046(3) 0.171(6) 0.078(4) 0.009(4) -0.015(3) 0.004(3)
C28 0.052(3) 0.118(4) 0.070(3) 0.027(3) -0.019(2) -0.009(3)
C29 0.071(4) 0.239(9) 0.084(5) 0.019(5) -0.021(3) 0.048(5)
C30 0.139(6) 0.269(11) 0.100(6) 0.059(7) -0.036(5) 0.083(7)
C31 0.136(7) 0.294(14) 0.109(7) 0.019(8) -0.038(6) 0.088(8)
C32 0.47(2) 0.361(19) 0.144(10) 0.008(11) -0.127(12) 0.270(19)
C33 0.116(6) 0.200(10) 0.194(11) 0.012(8) -0.058(7) 0.025(6)
C34 0.212(12) 0.264(14) 0.110(7) 0.090(8) 0.023(7) 0.131(11)
C35 0.153(9) 0.80(4) 0.095(7) 0.016(14) -0.030(6) 0.229(17)
C36 0.152(8) 0.47(2) 0.094(6) 0.022(9) -0.045(6) 0.141(12)
C37 0.42(2) 1.01(5) 0.084(9) 0.15(2) 0.040(12) 0.56(3)

loop_
_atom_type_symbol
_atom_type_description
_atom_type_scat_dispersion_real
_atom_type_scat_dispersion_imag
_atom_type_scat_source
C C 0.0181 0.0091 'International Tables Vol C Tables 4.2.6.8 and 6.1.1.4'
H H 0.0000 0.0000 'International Tables Vol C Tables 4.2.6.8 and 6.1.1.4'
N N 0.0311 0.0180 'International Tables Vol C Tables 4.2.6.8 and 6.1.1.4'
O O 0.0492 0.0322 'International Tables Vol C Tables 4.2.6.8 and 6.1.1.4'
Cu Cu -1.9646 0.5888 'International Tables Vol C Tables 4.2.6.8 and 6.1.1.4'

loop_
_geom_angle_atom_site_label_1
_geom_angle_atom_site_label_2
_geom_angle_atom_site_label_3
_geom_angle
_geom_angle_site_symmetry_1
_geom_angle_site_symmetry_3
_geom_angle_publ_flag
N1 Cu1 N2 177.85(17) . 2_776 ?
N1 Cu1 O2 81.19(13) . . ?
N2 Cu1 O2 99.46(14) 2_776 . ?
N1 Cu1 O8 80.20(13) . . ?
N2 Cu1 O8 98.82(14) 2_776 . ?
O2 Cu1 O8 159.19(11) . . ?
N1 Cu1 O5 96.50(12) . 2_666 ?
N2 Cu1 O5 85.48(13) 2_776 2_666 ?
O2 Cu1 O5 96.55(12) . 2_666 ?
O8 Cu1 O5 94.72(12) . 2_666 ?
N3 Cu2 O6 101.20(13) 2_465 2_566 ?
N3 Cu2 O10 160.13(14) 2_465 . ?
O6 Cu2 O10 95.00(11) 2_566 . ?
N3 Cu2 O9 97.55(14) 2_465 . ?
O6 Cu2 O9 158.65(13) 2_566 . ?
O10 Cu2 O9 64.71(11) . . ?
N3 Cu2 O3 90.22(14) 2_465 . ?
O6 Cu2 O3 95.77(13) 2_566 . ?
O10 Cu2 O3 99.59(12) . . ?
O9 Cu2 O3 94.28(13) . . ?
N3 Cu2 C23 129.85(16) 2_465 . ?
O6 Cu2 C23 127.11(15) 2_566 . ?
O10 Cu2 C23 32.21(14) . . ?
O9 Cu2 C23 32.57(13) . . ?
O3 Cu2 C23 96.75(14) . . ?
O12 Cu3 O15 91.74(17) . . ?
O12 Cu3 O14 88.75(19) . . ?
O15 Cu3 O14 171.8(3) . . ?
O12 Cu3 O4 170.0(2) . . ?
O15 Cu3 O4 85.71(15) . . ?
O14 Cu3 O4 92.42(17) . . ?
O12 Cu3 O13 98.7(2) . . ?
O15 Cu3 O13 95.5(2) . . ?
O14 Cu3 O13 92.5(3) . . ?
O4 Cu3 O13 91.08(19) . . ?
C1 O2 Cu1 114.7(3) . . ?
C4 O3 Cu2 139.4(3) . . ?
C4 O4 Cu3 107.4(3) . . ?
C7 O5 Cu1 149.3(3) . 2_666 ?
C7 O6 Cu2 106.3(2) . 2_566 ?
C9 O8 Cu1 114.8(3) . . ?
C23 O9 Cu2 87.8(2) . . ?
C23 O10 Cu2 88.4(3) . . ?
C37 O12 Cu3 119.4(5) . . ?
C8 N1 C2 125.3(3) . . ?
C8 N1 Cu1 117.7(3) . . ?
C2 N1 Cu1 117.0(3) . . ?
C14 N2 C10 116.5(4) . . ?
C14 N2 Cu1 123.0(3) . 2_776 ?
C10 N2 Cu1 120.1(3) . 2_776 ?
C24 N3 C28 116.0(4) . . ?
C24 N3 Cu2 119.2(3) . 2_465 ?
C28 N3 Cu2 124.8(3) . 2_465 ?
O1 C1 O2 125.4(4) . . ?
O1 C1 C2 120.2(4) . . ?
O2 C1 C2 114.3(4) . . ?
N1 C2 C3 117.6(3) . . ?
N1 C2 C1 112.5(3) . . ?
C3 C2 C1 129.9(4) . . ?
C5 C3 C2 118.8(4) . . ?
C5 C3 C4 119.8(3) . . ?
C2 C3 C4 121.3(4) . . ?
O4 C4 O3 124.6(4) . . ?
O4 C4 C3 118.2(4) . . ?
O3 C4 C3 117.2(5) . . ?
C3 C5 C6 121.7(3) . . ?
C5 C6 C8 117.6(4) . . ?
C5 C6 C7 119.0(3) . . ?
C8 C6 C7 123.4(3) . . ?
O5 C7 O6 123.6(4) . . ?
O5 C7 C6 118.8(4) . . ?
O6 C7 C6 117.4(4) . . ?
N1 C8 C6 119.0(4) . . ?
N1 C8 C9 112.7(3) . . ?
C6 C8 C9 128.3(4) . . ?
O7 C9 O8 126.2(4) . . ?
O7 C9 C8 120.1(4) . . ?
O8 C9 C8 113.7(4) . . ?
N2 C10 C11 123.1(5) . . ?
C12 C11 C10 120.6(5) . . ?
C13 C12 C11 116.1(4) . . ?
C13 C12 C15 120.6(5) . . ?
C11 C12 C15 123.3(5) . . ?
C12 C13 C14 119.7(5) . . ?
N2 C14 C13 124.1(5) . . ?
C16 C15 C12 124.8(5) . . ?
C15 C16 C17 129.2(6) . . ?
C18 C17 C22 119.0(4) . . ?
C18 C17 C16 119.0(5) . . ?
C22 C17 C16 121.8(5) . . ?
C17 C18 C19 122.0(5) . . ?
C20 C19 C18 119.2(5) . . ?
C21 C20 C19 120.1(4) . . ?
C21 C20 C23 120.8(4) . . ?
C19 C20 C23 119.1(4) . . ?
C20 C21 C22 119.8(4) . . ?
C17 C22 C21 119.9(5) . . ?
O10 C23 O9 118.8(4) . . ?
O10 C23 C20 121.5(4) . . ?
O9 C23 C20 119.7(4) . . ?
O10 C23 Cu2 59.4(2) . . ?
O9 C23 Cu2 59.6(2) . . ?
C20 C23 Cu2 173.6(4) . . ?
N3 C24 C25 123.6(5) . . ?
C26 C25 C24 119.3(5) . . ?
C27 C26 C25 116.9(5) . . ?
C27 C26 C29 121.0(5) . . ?
C25 C26 C29 122.0(6) . . ?
C26 C27 C28 120.9(5) . . ?
N3 C28 C27 123.2(5) . . ?
C30 C29 C26 127.4(8) . . ?
C29 C30 C31 123.8(9) . . ?
C36 C31 C32 120.8(10) . . ?
C36 C31 C30 122.8(11) . . ?
C32 C31 C30 116.2(11) . . ?
C31 C32 C33 111.8(13) . . ?
C34 C33 C32 120.0(11) . . ?
C35 C34 C33 123.8(10) . . ?
C35 C34 C37 111.1(10) . . ?
C33 C34 C37 124.5(8) . . ?
C34 C35 C36 112.8(16) . . ?
C31 C36 C35 129.4(14) . . ?
O11 C37 O12 134.5(10) . . ?
O11 C37 C34 124.4(9) . . ?
O12 C37 C34 101.0(7) . . ?

loop_
_geom_bond_atom_site_label_1
_geom_bond_atom_site_label_2
_geom_bond_distance
_geom_bond_site_symmetry_2
_geom_bond_publ_flag
Cu1 N1 1.908(3) . ?
Cu1 N2 1.948(3) 2_776 ?
Cu1 O2 2.008(3) . ?
Cu1 O8 2.021(3) . ?
Cu1 O5 2.259(3) 2_666 ?
Cu2 N3 1.950(3) 2_465 ?
Cu2 O6 1.984(3) 2_566 ?
Cu2 O10 2.026(3) . ?
Cu2 O9 2.032(3) . ?
Cu2 O3 2.201(3) . ?
Cu2 C23 2.354(4) . ?
Cu3 O12 1.927(3) . ?
Cu3 O15 1.963(4) . ?
Cu3 O14 1.986(5) . ?
Cu3 O4 1.983(3) . ?
Cu3 O13 2.366(6) . ?
O1 C1 1.232(5) . ?
O2 C1 1.284(5) . ?
O3 C4 1.239(5) . ?
O4 C4 1.240(6) . ?
O5 C7 1.232(5) . ?
O5 Cu1 2.259(3) 2_666 ?
O6 C7 1.255(5) . ?
O6 Cu2 1.984(3) 2_566 ?
O7 C9 1.215(5) . ?
O8 C9 1.284(5) . ?
O9 C23 1.268(5) . ?
O10 C23 1.255(5) . ?
O11 C37 1.312(10) . ?
O12 C37 1.411(8) . ?
N1 C8 1.326(5) . ?
N1 C2 1.335(5) . ?
N2 C14 1.315(6) . ?
N2 C10 1.308(6) . ?
N2 Cu1 1.948(3) 2_776 ?
N3 C24 1.310(6) . ?
N3 C28 1.321(5) . ?
N3 Cu2 1.950(3) 2_465 ?
C1 C2 1.507(6) . ?
C2 C3 1.403(5) . ?
C3 C5 1.376(5) . ?
C3 C4 1.526(6) . ?
C5 C6 1.382(5) . ?
C6 C8 1.399(5) . ?
C6 C7 1.514(5) . ?
C8 C9 1.504(5) . ?
C10 C11 1.385(6) . ?
C11 C12 1.366(7) . ?
C12 C13 1.364(7) . ?
C12 C15 1.483(6) . ?
C13 C14 1.380(6) . ?
C15 C16 1.266(7) . ?
C16 C17 1.483(6) . ?
C17 C18 1.350(7) . ?
C17 C22 1.386(7) . ?
C18 C19 1.395(6) . ?
C19 C20 1.375(6) . ?
C20 C21 1.373(6) . ?
C20 C23 1.502(6) . ?
C21 C22 1.407(6) . ?
C24 C25 1.389(7) . ?
C25 C26 1.367(7) . ?
C26 C27 1.332(7) . ?
C26 C29 1.497(7) . ?
C27 C28 1.376(7) . ?
C29 C30 1.257(9) . ?
C30 C31 1.493(10) . ?
C31 C36 1.352(16) . ?
C31 C32 1.397(17) . ?
C32 C33 1.614(13) . ?
C33 C34 1.390(13) . ?
C34 C35 1.37(2) . ?
C34 C37 1.589(9) . ?
C35 C36 1.427(11) . ?
